data_4033287
loop_
_publ_author_name
'Feng, Manli'
'Yang, Pengfei'
'Yang, Gaosheng'
'Chen, Wenlong'
'Chai, Zhuo'

_publ_section_title
;
 FeCl3-Promoted [3 + 2] Annulations of \g-Butyrolactone Fused
 Cyclopropanes with Heterocumulenes.
;
_journal_name_full 'The Journal of organic chemistry'
_journal_paper_doi 10.1021/acs.joc.7b02561
_journal_year 2017
_chemical_formula_sum 'C27 H22 N2 O6 S'
_chemical_formula_weight 502.53
_chemical_name_systematic
; 
 ? 
;
_space_group_IT_number 2
_symmetry_cell_setting triclinic
_symmetry_space_group_name_Hall '-P 1'
_symmetry_space_group_name_H-M 'P -1'
_atom_sites_solution_hydrogens geom
_atom_sites_solution_primary direct
_atom_sites_solution_secondary difmap
_audit_creation_method SHELXL-97
_cell_angle_alpha 103.2620(10)
_cell_angle_beta 111.3740(10)
_cell_angle_gamma 97.4580(10)
_cell_formula_units_Z 4
_cell_length_a 13.8774(16)
_cell_length_b 14.2945(17)
_cell_length_c 14.3692(17)
_cell_measurement_reflns_used 9998
_cell_measurement_temperature 293(2)
_cell_measurement_theta_max 25.50
_cell_measurement_theta_min 2.37
_cell_volume 2511.0(5)
_computing_cell_refinement 'Bruker SMART'
_computing_data_collection 'Bruker SMART'
_computing_data_reduction 'Bruker SAINT'
_computing_molecular_graphics 'Bruker SHELXTL'
_computing_publication_material 'Bruker SHELXTL'
_computing_structure_refinement 'SHELXL-97 (Sheldrick, 1997)'
_computing_structure_solution 'SHELXS-97 (Sheldrick, 1990)'
_diffrn_ambient_temperature 293(2)
_diffrn_measured_fraction_theta_full 0.995
_diffrn_measured_fraction_theta_max 0.995
_diffrn_measurement_device_type 'CCD area detector'
_diffrn_measurement_method 'phi and omega scans'
_diffrn_radiation_monochromator graphite
_diffrn_radiation_source 'fine-focus sealed tube'
_diffrn_radiation_type MoK\a
_diffrn_radiation_wavelength 0.71073
_diffrn_reflns_av_R_equivalents 0.0247
_diffrn_reflns_av_sigmaI/netI 0.0237
_diffrn_reflns_limit_h_max 16
_diffrn_reflns_limit_h_min -16
_diffrn_reflns_limit_k_max 17
_diffrn_reflns_limit_k_min -17
_diffrn_reflns_limit_l_max 17
_diffrn_reflns_limit_l_min -17
_diffrn_reflns_number 25739
_diffrn_reflns_theta_full 25.52
_diffrn_reflns_theta_max 25.52
_diffrn_reflns_theta_min 1.51
_exptl_absorpt_coefficient_mu 0.174
_exptl_crystal_colour colourless
_exptl_crystal_density_diffrn 1.329
_exptl_crystal_density_method 'not measured'
_exptl_crystal_description block
_exptl_crystal_F_000 1048
_exptl_crystal_size_max 0.230
_exptl_crystal_size_mid 0.210
_exptl_crystal_size_min 0.200
_refine_diff_density_max 0.319
_refine_diff_density_min -0.295
_refine_diff_density_rms 0.047
_refine_ls_extinction_method none
_refine_ls_goodness_of_fit_ref 0.969
_refine_ls_hydrogen_treatment mixed
_refine_ls_matrix_type full
_refine_ls_number_parameters 679
_refine_ls_number_reflns 9342
_refine_ls_number_restraints 0
_refine_ls_restrained_S_all 0.969
_refine_ls_R_factor_all 0.0556
_refine_ls_R_factor_gt 0.0444
_refine_ls_shift/su_max 0.000
_refine_ls_shift/su_mean 0.000
_refine_ls_structure_factor_coef Fsqd
_refine_ls_weighting_details 'calc w=1/[\s^2^(Fo^2^)+(0.0793P)^2^+0.6589P] where P=(Fo^2^+2Fc^2^)/3'
_refine_ls_weighting_scheme calc
_refine_ls_wR_factor_gt 0.1235
_refine_ls_wR_factor_ref 0.1355
_reflns_number_gt 7522
_reflns_number_total 9342
_reflns_threshold_expression >2sigma(I)
_cod_data_source_file jo7b02561_si_002.cif
_cod_data_source_block test_0m_compound_3ja
_cod_database_code 4033287

loop_
_symmetry_equiv_pos_as_xyz
'x, y, z'
'-x, -y, -z'

loop_
_atom_site_label
_atom_site_type_symbol
_atom_site_fract_x
_atom_site_fract_y
_atom_site_fract_z
_atom_site_U_iso_or_equiv
_atom_site_adp_type
_atom_site_occupancy
_atom_site_symmetry_multiplicity
_atom_site_calc_flag
_atom_site_refinement_flags
S1 S 0.54203(4) 0.52404(4) 0.34463(4) 0.06041(15) Uani 1 1 d .
O1 O 0.33275(11) 0.63264(11) 0.12406(10) 0.0626(3) Uani 1 1 d .
C10 C 0.35656(14) 0.51192(12) 0.38342(12) 0.0461(4) Uani 1 1 d .
O3 O 0.66207(11) 0.77910(11) 0.39217(12) 0.0727(4) Uani 1 1 d .
N1 N 0.60763(13) 0.59113(12) 0.21054(12) 0.0575(4) Uani 1 1 d .
C17 C 0.49355(14) 0.67999(12) 0.27348(13) 0.0484(4) Uani 1 1 d .
C18 C 0.55551(14) 0.59972(13) 0.26680(13) 0.0493(4) Uani 1 1 d .
C6 C 0.20364(14) 0.56419(13) 0.18208(14) 0.0520(4) Uani 1 1 d .
C19 C 0.56300(16) 0.78089(14) 0.34676(16) 0.0559(4) Uani 1 1 d .
C9 C 0.44638(13) 0.58250(13) 0.38109(13) 0.0475(4) Uani 1 1 d .
H9 H 0.4849 0.6300 0.4511 0.057 Uiso 1 1 calc R
O2 O 0.46221(13) 0.74063(13) 0.12119(13) 0.0826(5) Uani 1 1 d .
C22 C 0.67047(15) 0.52005(14) 0.21552(15) 0.0547(4) Uani 1 1 d .
C8 C 0.40441(13) 0.64061(12) 0.30303(13) 0.0453(4) Uani 1 1 d .
H8 H 0.3796 0.6956 0.3344 0.054 Uiso 1 1 calc R
C7 C 0.31756(14) 0.57903(13) 0.19530(13) 0.0499(4) Uani 1 1 d .
H7 H 0.3328 0.5140 0.1764 0.060 Uiso 1 1 calc R
C12 C 0.20379(16) 0.49719(15) 0.42558(16) 0.0589(5) Uani 1 1 d .
H12 H 0.1619 0.5256 0.4564 0.071 Uiso 1 1 calc R
C11 C 0.29401(15) 0.55344(14) 0.43038(14) 0.0557(4) Uani 1 1 d .
H11 H 0.3140 0.6208 0.4657 0.067 Uiso 1 1 calc R
C16 C 0.43170(16) 0.68992(15) 0.16519(15) 0.0594(5) Uani 1 1 d .
C15 C 0.32875(16) 0.41144(14) 0.33569(16) 0.0586(5) Uani 1 1 d .
H15 H 0.3715 0.3822 0.3067 0.070 Uiso 1 1 calc R
C23 C 0.64590(17) 0.44068(15) 0.12932(16) 0.0622(5) Uani 1 1 d .
H23 H 0.5872 0.4324 0.0676 0.075 Uiso 1 1 calc R
O4 O 0.52742(14) 0.85237(11) 0.35862(16) 0.0900(5) Uani 1 1 d .
C13 C 0.17656(15) 0.39790(15) 0.37420(16) 0.0591(5) Uani 1 1 d .
C24 C 0.7091(2) 0.37298(16) 0.13484(19) 0.0731(6) Uani 1 1 d .
H24 H 0.6917 0.3186 0.0768 0.088 Uiso 1 1 calc R
O5 O 0.03362(15) 0.37383(16) 0.41958(19) 0.1044(6) Uani 1 1 d .
C14 C 0.23797(18) 0.35353(15) 0.33046(19) 0.0689(5) Uani 1 1 d .
H14 H 0.2190 0.2857 0.2978 0.083 Uiso 1 1 calc R
N2 N 0.07736(16) 0.33913(17) 0.3659(2) 0.0849(6) Uani 1 1 d .
C1 C 0.16324(17) 0.63920(16) 0.22248(18) 0.0683(5) Uani 1 1 d .
H1 H 0.2073 0.7021 0.2591 0.082 Uiso 1 1 calc R
C27 C 0.76009(18) 0.53289(18) 0.30605(17) 0.0742(6) Uani 1 1 d .
H27 H 0.7780 0.5872 0.3643 0.089 Uiso 1 1 calc R
C25 C 0.79706(19) 0.38502(18) 0.2246(2) 0.0751(6) Uani 1 1 d .
H25 H 0.8390 0.3391 0.2276 0.090 Uiso 1 1 calc R
C26 C 0.82255(19) 0.4651(2) 0.30955(19) 0.0805(7) Uani 1 1 d .
H26 H 0.8826 0.4740 0.3704 0.097 Uiso 1 1 calc R
C20 C 0.73545(19) 0.87256(19) 0.4643(2) 0.0886(8) Uani 1 1 d .
H20A H 0.7281 0.9241 0.4303 0.106 Uiso 1 1 calc R
H20B H 0.7199 0.8923 0.5255 0.106 Uiso 1 1 calc R
C2 C 0.0584(2) 0.6218(2) 0.2091(2) 0.0858(7) Uani 1 1 d .
H2 H 0.0323 0.6733 0.2363 0.103 Uiso 1 1 calc R
C5 C 0.13647(19) 0.47225(18) 0.1298(2) 0.0830(7) Uani 1 1 d .
H5 H 0.1614 0.4202 0.1020 0.100 Uiso 1 1 calc R
C3 C -0.0071(2) 0.5309(3) 0.1570(3) 0.0994(9) Uani 1 1 d .
H3 H -0.0779 0.5200 0.1479 0.119 Uiso 1 1 calc R
C21 C 0.8395(3) 0.8583(3) 0.4940(5) 0.196(3) Uani 1 1 d .
H21A H 0.8499 0.8163 0.5385 0.293 Uiso 1 1 calc R
H21B H 0.8897 0.9210 0.5310 0.293 Uiso 1 1 calc R
H21C H 0.8498 0.8277 0.4326 0.293 Uiso 1 1 calc R
O6 O 0.0410(2) 0.25798(18) 0.3033(3) 0.1581(12) Uani 1 1 d .
C4 C 0.0308(2) 0.4565(2) 0.1183(3) 0.1111(10) Uani 1 1 d .
H4 H -0.0139 0.3937 0.0834 0.133 Uiso 1 1 calc R
S2 S 0.46224(5) 0.10671(4) 0.10002(4) 0.06693(16) Uani 1 1 d .
O7 O 0.55537(11) 0.22336(10) 0.41471(10) 0.0628(3) Uani 1 1 d .
O8 O 0.39210(12) 0.21381(12) 0.40833(11) 0.0723(4) Uani 1 1 d .
N3 N 0.32223(12) 0.19019(11) 0.16488(12) 0.0546(4) Uani 1 1 d .
C33 C 0.71651(14) 0.17055(13) 0.43277(13) 0.0501(4) Uani 1 1 d .
C35 C 0.53122(14) 0.07379(12) 0.28733(13) 0.0477(4) Uani 1 1 d .
H35 H 0.5420 0.0247 0.3255 0.057 Uiso 1 1 calc R
C45 C 0.39148(14) 0.14032(12) 0.17800(13) 0.0487(4) Uani 1 1 d .
C37 C 0.63901(16) 0.02855(13) 0.17926(13) 0.0548(4) Uani 1 1 d .
C44 C 0.42402(14) 0.09949(12) 0.27217(13) 0.0486(4) Uani 1 1 d .
C34 C 0.61048(15) 0.17364(12) 0.35583(13) 0.0510(4) Uani 1 1 d .
H34 H 0.6215 0.2118 0.3104 0.061 Uiso 1 1 calc R
C43 C 0.45011(16) 0.18327(14) 0.37125(14) 0.0563(4) Uani 1 1 d .
O9 O 0.32783(15) -0.00884(14) 0.32926(15) 0.0967(6) Uani 1 1 d .
C49 C 0.28924(15) 0.22912(14) 0.07911(14) 0.0542(4) Uani 1 1 d .
C36 C 0.53058(16) 0.03191(13) 0.17828(14) 0.0545(4) Uani 1 1 d .
H36 H 0.4867 -0.0359 0.1480 0.065 Uiso 1 1 calc R
C46 C 0.33985(16) 0.01214(15) 0.25928(17) 0.0625(5) Uani 1 1 d .
C29 C 0.82207(17) 0.12238(16) 0.57951(16) 0.0672(5) Uani 1 1 d .
H29 H 0.8264 0.0911 0.6305 0.081 Uiso 1 1 calc R
C28 C 0.72372(16) 0.12508(14) 0.50974(15) 0.0583(5) Uani 1 1 d .
H28 H 0.6622 0.0964 0.5143 0.070 Uiso 1 1 calc R
C32 C 0.80909(18) 0.21558(17) 0.42983(18) 0.0709(6) Uani 1 1 d .
H32 H 0.8055 0.2484 0.3802 0.085 Uiso 1 1 calc R
C54 C 0.18160(17) 0.21194(16) 0.01976(17) 0.0659(5) Uani 1 1 d .
H54 H 0.1331 0.1736 0.0348 0.079 Uiso 1 1 calc R
C38 C 0.6799(2) -0.05080(17) 0.20278(17) 0.0705(6) Uani 1 1 d .
H38 H 0.6388 -0.1006 0.2136 0.085 Uiso 1 1 calc R
O10 O 0.3073(5) -0.0480(5) 0.1600(6) 0.0738(15) Uani 0.50 1 d P
C40 C 0.83877(18) 0.01547(18) 0.19080(17) 0.0726(6) Uani 1 1 d .
C51 C 0.3231(2) 0.3282(2) -0.0241(2) 0.0872(7) Uani 1 1 d .
H51 H 0.3712 0.3677 -0.0387 0.105 Uiso 1 1 calc R
C42 C 0.69971(19) 0.09964(16) 0.15957(19) 0.0720(6) Uani 1 1 d .
H42 H 0.6727 0.1526 0.1427 0.086 Uiso 1 1 calc R
C50 C 0.36036(18) 0.28872(18) 0.05798(19) 0.0752(6) Uani 1 1 d .
H50 H 0.4330 0.3022 0.0988 0.090 Uiso 1 1 calc R
C30 C 0.91308(18) 0.1652(2) 0.5743(2) 0.0816(7) Uani 1 1 d .
H30 H 0.9791 0.1624 0.6211 0.098 Uiso 1 1 calc R
C41 C 0.7999(2) 0.09340(18) 0.1645(2) 0.0798(6) Uani 1 1 d .
H41 H 0.8400 0.1411 0.1503 0.096 Uiso 1 1 calc R
N4 N 0.9456(2) 0.0085(2) 0.1970(2) 0.0953(7) Uani 1 1 d .
C52 C 0.2170(2) 0.3098(2) -0.0838(2) 0.0858(7) Uani 1 1 d .
H52 H 0.1928 0.3364 -0.1390 0.103 Uiso 1 1 calc R
C39 C 0.7804(2) -0.05662(19) 0.2103(2) 0.0819(7) Uani 1 1 d .
H39 H 0.8085 -0.1088 0.2284 0.098 Uiso 1 1 calc R
C53 C 0.1457(2) 0.2519(2) -0.06233(19) 0.0820(7) Uani 1 1 d .
H53 H 0.0731 0.2394 -0.1030 0.098 Uiso 1 1 calc R
O11 O 0.99087(18) -0.0424(2) 0.2468(2) 0.1322(9) Uani 1 1 d .
C31 C 0.90707(19) 0.2123(2) 0.5001(2) 0.0897(8) Uani 1 1 d .
H31 H 0.9691 0.2420 0.4970 0.108 Uiso 1 1 calc R
O12 O 0.98152(19) 0.0518(2) 0.1489(2) 0.1321(9) Uani 1 1 d .
C47 C 0.1943(11) -0.1176(8) 0.1476(9) 0.115(4) Uani 0.50 1 d P
H47A H 0.2261 -0.1471 0.2025 0.138 Uiso 0.50 1 calc PR
H47B H 0.1306 -0.1004 0.1528 0.138 Uiso 0.50 1 calc PR
C48 C 0.1666(11) -0.1866(5) 0.0485(7) 0.128(3) Uani 0.50 1 d P
H48A H 0.1159 -0.1668 -0.0048 0.192 Uiso 0.50 1 calc PR
H48B H 0.1360 -0.2509 0.0482 0.192 Uiso 0.50 1 calc PR
H48C H 0.2293 -0.1888 0.0350 0.192 Uiso 0.50 1 calc PR
C48' C 0.1310(9) -0.1338(10) 0.0812(14) 0.144(4) Uani 0.50 1 d P
H48D H 0.1108 -0.1004 0.1348 0.216 Uiso 0.50 1 calc PR
H48E H 0.0823 -0.1972 0.0426 0.216 Uiso 0.50 1 calc PR
H48F H 0.1290 -0.0949 0.0345 0.216 Uiso 0.50 1 calc PR
O10' O 0.2689(5) -0.0289(5) 0.1620(6) 0.086(2) Uani 0.50 1 d P
C47' C 0.2358(7) -0.1470(7) 0.1281(11) 0.109(3) Uani 0.50 1 d P
H47C H 0.2509 -0.1947 0.0784 0.130 Uiso 0.50 1 calc PR
H47D H 0.2445 -0.1700 0.1885 0.130 Uiso 0.50 1 calc PR

loop_
_atom_site_aniso_label
_atom_site_aniso_U_11
_atom_site_aniso_U_22
_atom_site_aniso_U_33
_atom_site_aniso_U_23
_atom_site_aniso_U_13
_atom_site_aniso_U_12
S1 0.0619(3) 0.0723(3) 0.0740(3) 0.0455(3) 0.0383(2) 0.0313(2)
O1 0.0624(8) 0.0810(9) 0.0518(7) 0.0345(7) 0.0228(6) 0.0163(7)
C10 0.0545(9) 0.0487(9) 0.0402(8) 0.0207(7) 0.0199(7) 0.0140(7)
O3 0.0575(8) 0.0658(9) 0.0813(10) -0.0006(7) 0.0290(7) 0.0081(7)
N1 0.0689(10) 0.0631(9) 0.0559(9) 0.0244(8) 0.0362(8) 0.0222(8)
C17 0.0545(10) 0.0490(9) 0.0518(10) 0.0243(8) 0.0265(8) 0.0148(8)
C18 0.0531(10) 0.0521(10) 0.0464(9) 0.0188(8) 0.0221(8) 0.0121(8)
C6 0.0527(10) 0.0545(10) 0.0508(10) 0.0242(8) 0.0176(8) 0.0145(8)
C19 0.0623(11) 0.0521(10) 0.0658(11) 0.0257(9) 0.0352(10) 0.0132(9)
C9 0.0524(9) 0.0525(9) 0.0426(9) 0.0192(7) 0.0221(7) 0.0121(8)
O2 0.0867(10) 0.1029(12) 0.0804(10) 0.0606(10) 0.0398(9) 0.0190(9)
C22 0.0626(11) 0.0623(11) 0.0565(10) 0.0256(9) 0.0370(9) 0.0191(9)
C8 0.0507(9) 0.0435(9) 0.0485(9) 0.0183(7) 0.0242(7) 0.0134(7)
C7 0.0570(10) 0.0510(10) 0.0479(9) 0.0215(8) 0.0228(8) 0.0169(8)
C12 0.0635(11) 0.0633(12) 0.0634(11) 0.0252(9) 0.0361(10) 0.0171(9)
C11 0.0665(11) 0.0498(10) 0.0543(10) 0.0128(8) 0.0317(9) 0.0086(8)
C16 0.0669(12) 0.0680(12) 0.0595(11) 0.0333(10) 0.0328(10) 0.0227(10)
C15 0.0661(12) 0.0494(10) 0.0717(12) 0.0228(9) 0.0362(10) 0.0189(9)
C23 0.0700(12) 0.0630(12) 0.0585(11) 0.0218(9) 0.0289(10) 0.0172(10)
O4 0.0885(11) 0.0501(8) 0.1237(14) 0.0240(9) 0.0345(10) 0.0208(8)
C13 0.0529(10) 0.0586(11) 0.0705(12) 0.0330(10) 0.0234(9) 0.0096(9)
C24 0.0921(16) 0.0613(12) 0.0723(14) 0.0181(11) 0.0395(13) 0.0247(11)
O5 0.0753(11) 0.1169(15) 0.1468(18) 0.0632(14) 0.0619(13) 0.0154(11)
C14 0.0752(13) 0.0457(10) 0.0879(15) 0.0232(10) 0.0344(12) 0.0119(9)
N2 0.0636(12) 0.0743(13) 0.1205(18) 0.0440(13) 0.0359(12) 0.0070(10)
C1 0.0590(12) 0.0643(12) 0.0827(14) 0.0257(11) 0.0258(10) 0.0215(10)
C27 0.0738(14) 0.0865(15) 0.0599(12) 0.0125(11) 0.0273(11) 0.0279(12)
C25 0.0832(15) 0.0794(15) 0.0860(16) 0.0353(13) 0.0478(13) 0.0376(12)
C26 0.0702(14) 0.1052(18) 0.0707(14) 0.0281(13) 0.0273(11) 0.0368(13)
C20 0.0691(15) 0.0782(15) 0.0953(18) -0.0064(13) 0.0357(13) -0.0076(12)
C2 0.0694(15) 0.1011(19) 0.1023(19) 0.0433(16) 0.0378(14) 0.0393(14)
C5 0.0682(14) 0.0654(13) 0.0948(17) 0.0103(12) 0.0216(12) 0.0067(11)
C3 0.0600(14) 0.117(2) 0.133(2) 0.063(2) 0.0370(16) 0.0221(16)
C21 0.073(2) 0.128(3) 0.257(6) -0.035(3) -0.018(3) 0.017(2)
O6 0.1124(17) 0.0896(15) 0.239(3) -0.0021(18) 0.083(2) -0.0291(13)
C4 0.0668(16) 0.0856(19) 0.149(3) 0.0267(19) 0.0225(17) -0.0085(14)
S2 0.0882(4) 0.0808(4) 0.0458(3) 0.0259(2) 0.0341(3) 0.0339(3)
O7 0.0672(8) 0.0548(7) 0.0555(7) -0.0002(6) 0.0232(7) 0.0135(6)
O8 0.0826(10) 0.0841(10) 0.0624(8) 0.0200(8) 0.0392(8) 0.0351(8)
N3 0.0569(9) 0.0568(9) 0.0544(9) 0.0228(7) 0.0246(7) 0.0104(7)
C33 0.0594(10) 0.0441(9) 0.0468(9) 0.0114(7) 0.0253(8) 0.0052(7)
C35 0.0603(10) 0.0409(8) 0.0436(9) 0.0145(7) 0.0229(8) 0.0094(7)
C45 0.0548(10) 0.0450(9) 0.0422(9) 0.0127(7) 0.0181(8) 0.0033(8)
C37 0.0751(12) 0.0471(9) 0.0428(9) 0.0071(7) 0.0284(9) 0.0152(9)
C44 0.0594(10) 0.0453(9) 0.0440(9) 0.0164(7) 0.0236(8) 0.0087(8)
C34 0.0672(11) 0.0417(9) 0.0467(9) 0.0121(7) 0.0282(8) 0.0092(8)
C43 0.0710(12) 0.0569(11) 0.0481(10) 0.0197(8) 0.0280(9) 0.0206(9)
O9 0.0967(12) 0.1084(13) 0.1016(13) 0.0562(11) 0.0519(11) 0.0006(10)
C49 0.0615(11) 0.0547(10) 0.0534(10) 0.0211(8) 0.0263(9) 0.0195(8)
C36 0.0705(12) 0.0443(9) 0.0465(9) 0.0091(7) 0.0251(9) 0.0110(8)
C46 0.0655(12) 0.0574(11) 0.0691(13) 0.0270(10) 0.0299(11) 0.0076(9)
C29 0.0691(13) 0.0725(13) 0.0588(11) 0.0304(10) 0.0217(10) 0.0069(10)
C28 0.0622(11) 0.0612(11) 0.0522(10) 0.0197(9) 0.0264(9) 0.0023(9)
C32 0.0726(13) 0.0791(14) 0.0705(13) 0.0353(11) 0.0362(11) 0.0051(11)
C54 0.0600(12) 0.0693(13) 0.0729(13) 0.0260(11) 0.0280(10) 0.0189(10)
C38 0.0939(16) 0.0670(13) 0.0713(13) 0.0295(11) 0.0479(12) 0.0293(12)
O10 0.077(4) 0.045(2) 0.085(3) 0.022(2) 0.022(3) -0.005(2)
C40 0.0728(14) 0.0824(15) 0.0604(12) 0.0076(11) 0.0309(11) 0.0247(12)
C51 0.0943(18) 0.0998(18) 0.1042(19) 0.0683(16) 0.0533(16) 0.0376(15)
C42 0.0875(15) 0.0572(12) 0.0854(15) 0.0251(11) 0.0467(13) 0.0233(11)
C50 0.0655(13) 0.0871(15) 0.0881(16) 0.0523(13) 0.0314(12) 0.0201(11)
C30 0.0588(13) 0.1037(18) 0.0830(16) 0.0403(14) 0.0238(11) 0.0146(12)
C41 0.0887(16) 0.0679(14) 0.0939(17) 0.0196(12) 0.0538(14) 0.0145(12)
N4 0.0831(15) 0.1091(18) 0.0874(15) 0.0103(14) 0.0374(13) 0.0283(14)
C52 0.1012(19) 0.1030(19) 0.0820(16) 0.0573(15) 0.0423(15) 0.0512(16)
C39 0.1014(18) 0.0857(16) 0.0846(16) 0.0394(13) 0.0501(14) 0.0472(14)
C53 0.0737(14) 0.0959(17) 0.0775(15) 0.0367(14) 0.0202(12) 0.0365(13)
O11 0.0958(15) 0.181(2) 0.1217(18) 0.0515(18) 0.0322(13) 0.0665(16)
C31 0.0616(13) 0.119(2) 0.1022(19) 0.0555(17) 0.0391(13) 0.0068(13)
O12 0.1072(16) 0.152(2) 0.169(2) 0.0481(19) 0.0885(17) 0.0403(15)
C47 0.109(9) 0.088(5) 0.118(6) -0.021(5) 0.070(6) -0.048(6)
C48 0.151(8) 0.072(4) 0.114(5) -0.024(4) 0.057(5) -0.045(5)
C48' 0.094(6) 0.118(8) 0.218(13) 0.031(9) 0.077(7) 0.013(6)
O10' 0.089(4) 0.078(4) 0.072(3) -0.006(3) 0.044(3) -0.026(3)
C47' 0.087(6) 0.074(5) 0.156(9) 0.044(6) 0.040(5) -0.001(4)

loop_
_atom_type_symbol
_atom_type_description
_atom_type_scat_dispersion_real
_atom_type_scat_dispersion_imag
_atom_type_scat_source
C C 0.0033 0.0016 'International Tables Vol C Tables 4.2.6.8 and 6.1.1.4'
H H 0.0000 0.0000 'International Tables Vol C Tables 4.2.6.8 and 6.1.1.4'
N N 0.0061 0.0033 'International Tables Vol C Tables 4.2.6.8 and 6.1.1.4'
O O 0.0106 0.0060 'International Tables Vol C Tables 4.2.6.8 and 6.1.1.4'
S S 0.1246 0.1234 'International Tables Vol C Tables 4.2.6.8 and 6.1.1.4'

loop_
_geom_angle_atom_site_label_1
_geom_angle_atom_site_label_2
_geom_angle_atom_site_label_3
_geom_angle
C18 S1 C9 94.57(8)
C16 O1 C7 111.08(13)
C15 C10 C11 118.66(16)
C15 C10 C9 124.15(16)
C11 C10 C9 117.00(15)
C19 O3 C20 116.71(17)
C18 N1 C22 118.60(15)
C19 C17 C18 113.63(15)
C19 C17 C16 109.09(14)
C18 C17 C16 111.20(15)
C19 C17 C8 113.64(14)
C18 C17 C8 106.34(13)
C16 C17 C8 102.40(14)
N1 C18 C17 122.11(15)
N1 C18 S1 126.56(14)
C17 C18 S1 111.33(12)
C5 C6 C1 117.9(2)
C5 C6 C7 119.34(18)
C1 C6 C7 122.80(17)
O4 C19 O3 125.4(2)
O4 C19 C17 122.13(18)
O3 C19 C17 112.47(16)
C10 C9 C8 111.68(14)
C10 C9 S1 114.82(12)
C8 C9 S1 105.92(11)
C10 C9 H9 108.1
C8 C9 H9 108.1
S1 C9 H9 108.1
C23 C22 C27 119.52(19)
C23 C22 N1 120.28(18)
C27 C22 N1 120.14(18)
C17 C8 C7 101.63(13)
C17 C8 C9 109.22(13)
C7 C8 C9 115.50(14)
C17 C8 H8 110.0
C7 C8 H8 110.0
C9 C8 H8 110.0
O1 C7 C6 109.34(13)
O1 C7 C8 103.71(13)
C6 C7 C8 117.98(15)
O1 C7 H7 108.5
C6 C7 H7 108.5
C8 C7 H7 108.5
C11 C12 C13 118.36(18)
C11 C12 H12 120.8
C13 C12 H12 120.8
C12 C11 C10 121.30(17)
C12 C11 H11 119.3
C10 C11 H11 119.3
O2 C16 O1 122.96(18)
O2 C16 C17 127.69(19)
O1 C16 C17 109.34(14)
C10 C15 C14 120.66(18)
C10 C15 H15 119.7
C14 C15 H15 119.7
C22 C23 C24 119.6(2)
C22 C23 H23 120.2
C24 C23 H23 120.2
C14 C13 C12 122.18(18)
C14 C13 N2 120.0(2)
C12 C13 N2 117.8(2)
C25 C24 C23 120.9(2)
C25 C24 H24 119.5
C23 C24 H24 119.5
C13 C14 C15 118.74(19)
C13 C14 H14 120.6
C15 C14 H14 120.6
O6 N2 O5 122.1(2)
O6 N2 C13 118.3(3)
O5 N2 C13 119.6(2)
C2 C1 C6 120.7(2)
C2 C1 H1 119.6
C6 C1 H1 119.6
C26 C27 C22 119.9(2)
C26 C27 H27 120.0
C22 C27 H27 120.0
C26 C25 C24 119.4(2)
C26 C25 H25 120.3
C24 C25 H25 120.3
C25 C26 C27 120.6(2)
C25 C26 H26 119.7
C27 C26 H26 119.7
C21 C20 O3 107.8(2)
C21 C20 H20A 110.1
O3 C20 H20A 110.1
C21 C20 H20B 110.1
O3 C20 H20B 110.1
H20A C20 H20B 108.5
C3 C2 C1 120.8(3)
C3 C2 H2 119.6
C1 C2 H2 119.6
C6 C5 C4 120.2(2)
C6 C5 H5 119.9
C4 C5 H5 119.9
C4 C3 C2 119.5(2)
C4 C3 H3 120.2
C2 C3 H3 120.2
C20 C21 H21A 109.5
C20 C21 H21B 109.5
H21A C21 H21B 109.5
C20 C21 H21C 109.5
H21A C21 H21C 109.5
H21B C21 H21C 109.5
C3 C4 C5 120.9(3)
C3 C4 H4 119.6
C5 C4 H4 119.6
C45 S2 C36 93.80(8)
C43 O7 C34 112.37(13)
C45 N3 C49 122.04(16)
C32 C33 C28 118.83(18)
C32 C33 C34 120.25(17)
C28 C33 C34 120.89(16)
C44 C35 C36 108.03(14)
C44 C35 C34 102.10(14)
C36 C35 C34 115.98(14)
C44 C35 H35 110.1
C36 C35 H35 110.1
C34 C35 H35 110.1
N3 C45 C44 119.90(16)
N3 C45 S2 128.72(14)
C44 C45 S2 111.38(13)
C42 C37 C38 118.7(2)
C42 C37 C36 124.09(18)
C38 C37 C36 117.22(18)
C46 C44 C43 111.58(15)
C46 C44 C35 112.60(15)
C43 C44 C35 103.54(14)
C46 C44 C45 112.77(15)
C43 C44 C45 108.79(14)
C35 C44 C45 107.05(14)
O7 C34 C33 108.03(14)
O7 C34 C35 103.95(14)
C33 C34 C35 117.18(14)
O7 C34 H34 109.1
C33 C34 H34 109.1
C35 C34 H34 109.1
O8 C43 O7 122.02(18)
O8 C43 C44 129.42(19)
O7 C43 C44 108.55(15)
C54 C49 C50 119.45(18)
C54 C49 N3 118.04(17)
C50 C49 N3 122.35(18)
C37 C36 C35 114.28(15)
C37 C36 S2 113.61(13)
C35 C36 S2 105.28(12)
C37 C36 H36 107.8
C35 C36 H36 107.8
S2 C36 H36 107.8
O9 C46 O10' 121.2(4)
O9 C46 O10 127.0(3)
O10' C46 O10 27.4(3)
O9 C46 C44 124.2(2)
O10' C46 C44 113.7(3)
O10 C46 C44 106.3(3)
C30 C29 C28 120.54(19)
C30 C29 H29 119.7
C28 C29 H29 119.7
C29 C28 C33 120.09(18)
C29 C28 H28 120.0
C33 C28 H28 120.0
C31 C32 C33 120.45(19)
C31 C32 H32 119.8
C33 C32 H32 119.8
C49 C54 C53 119.9(2)
C49 C54 H54 120.0
C53 C54 H54 120.0
C39 C38 C37 120.7(2)
C39 C38 H38 119.7
C37 C38 H38 119.7
C46 O10 C47' 119.1(7)
C39 C40 C41 121.8(2)
C39 C40 N4 119.2(2)
C41 C40 N4 119.0(2)
C52 C51 C50 120.6(2)
C52 C51 H51 119.7
C50 C51 H51 119.7
C37 C42 C41 121.1(2)
C37 C42 H42 119.4
C41 C42 H42 119.4
C49 C50 C51 119.8(2)
C49 C50 H50 120.1
C51 C50 H50 120.1
C29 C30 C31 119.9(2)
C29 C30 H30 120.0
C31 C30 H30 120.0
C40 C41 C42 118.5(2)
C40 C41 H41 120.7
C42 C41 H41 120.7
O12 N4 O11 124.0(3)
O12 N4 C40 117.8(3)
O11 N4 C40 118.1(3)
C51 C52 C53 119.9(2)
C51 C52 H52 120.0
C53 C52 H52 120.0
C40 C39 C38 119.1(2)
C40 C39 H39 120.5
C38 C39 H39 120.5
C52 C53 C54 120.2(2)
C52 C53 H53 119.9
C54 C53 H53 119.9
C30 C31 C32 120.1(2)
C30 C31 H31 119.9
C32 C31 H31 119.9
C48 C47 O10' 110.4(7)
C48 C47 H47A 109.6
O10' C47 H47A 109.6
C48 C47 H47B 109.6
O10' C47 H47B 109.6
H47A C47 H47B 108.1
C47 C48 H48A 109.5
C47 C48 H48B 109.5
H48A C48 H48B 109.5
C47 C48 H48C 109.5
H48A C48 H48C 109.5
H48B C48 H48C 109.5
C47' C48' H48D 109.5
C47' C48' H48E 109.5
H48D C48' H48E 109.5
C47' C48' H48F 109.5
H48D C48' H48F 109.5
H48E C48' H48F 109.5
C46 O10' C47 113.9(8)
C48' C47' O10 105.2(8)
C48' C47' H47C 110.7
O10 C47' H47C 110.7
C48' C47' H47D 110.7
O10 C47' H47D 110.7
H47C C47' H47D 108.8

loop_
_geom_bond_atom_site_label_1
_geom_bond_atom_site_label_2
_geom_bond_distance
S1 C18 1.7638(17)
S1 C9 1.8244(18)
O1 C16 1.342(2)
O1 C7 1.468(2)
C10 C15 1.376(3)
C10 C11 1.392(2)
C10 C9 1.514(2)
O3 C19 1.296(2)
O3 C20 1.462(3)
N1 C18 1.263(2)
N1 C22 1.420(2)
C17 C19 1.523(3)
C17 C18 1.527(2)
C17 C16 1.529(3)
C17 C8 1.529(2)
C6 C5 1.371(3)
C6 C1 1.381(3)
C6 C7 1.502(2)
C19 O4 1.196(2)
C9 C8 1.538(2)
C9 H9 0.9800
O2 C16 1.196(2)
C22 C23 1.373(3)
C22 C27 1.387(3)
C8 C7 1.537(2)
C8 H8 0.9800
C7 H7 0.9800
C12 C11 1.367(3)
C12 C13 1.371(3)
C12 H12 0.9300
C11 H11 0.9300
C15 C14 1.382(3)
C15 H15 0.9300
C23 C24 1.385(3)
C23 H23 0.9300
C13 C14 1.368(3)
C13 N2 1.466(3)
C24 C25 1.371(3)
C24 H24 0.9300
O5 N2 1.205(3)
C14 H14 0.9300
N2 O6 1.203(3)
C1 C2 1.377(3)
C1 H1 0.9300
C27 C26 1.379(3)
C27 H27 0.9300
C25 C26 1.366(3)
C25 H25 0.9300
C26 H26 0.9300
C20 C21 1.405(4)
C20 H20A 0.9700
C20 H20B 0.9700
C2 C3 1.351(4)
C2 H2 0.9300
C5 C4 1.395(4)
C5 H5 0.9300
C3 C4 1.343(4)
C3 H3 0.9300
C21 H21A 0.9600
C21 H21B 0.9600
C21 H21C 0.9600
C4 H4 0.9300
S2 C45 1.7685(18)
S2 C36 1.8289(19)
O7 C43 1.344(2)
O7 C34 1.464(2)
O8 C43 1.192(2)
N3 C45 1.255(2)
N3 C49 1.417(2)
C33 C32 1.380(3)
C33 C28 1.386(2)
C33 C34 1.498(3)
C35 C44 1.529(3)
C35 C36 1.540(2)
C35 C34 1.541(2)
C35 H35 0.9800
C45 C44 1.537(2)
C37 C42 1.381(3)
C37 C38 1.387(3)
C37 C36 1.507(3)
C44 C46 1.522(3)
C44 C43 1.524(3)
C34 H34 0.9800
O9 C46 1.173(2)
C49 C54 1.378(3)
C49 C50 1.382(3)
C36 H36 0.9800
C46 O10' 1.319(8)
C46 O10 1.358(8)
C29 C30 1.366(3)
C29 C28 1.380(3)
C29 H29 0.9300
C28 H28 0.9300
C32 C31 1.382(3)
C32 H32 0.9300
C54 C53 1.386(3)
C54 H54 0.9300
C38 C39 1.375(3)
C38 H38 0.9300
O10 C47' 1.485(11)
C40 C39 1.370(3)
C40 C41 1.370(3)
C40 N4 1.470(3)
C51 C52 1.359(4)
C51 C50 1.384(3)
C51 H51 0.9300
C42 C41 1.382(3)
C42 H42 0.9300
C50 H50 0.9300
C30 C31 1.369(3)
C30 H30 0.9300
C41 H41 0.9300
N4 O12 1.215(3)
N4 O11 1.212(3)
C52 C53 1.374(4)
C52 H52 0.9300
C39 H39 0.9300
C53 H53 0.9300
C31 H31 0.9300
C47 C48 1.417(13)
C47 O10' 1.451(11)
C47 H47A 0.9700
C47 H47B 0.9700
C48 H48A 0.9600
C48 H48B 0.9600
C48 H48C 0.9600
C48' C47' 1.421(15)
C48' H48D 0.9600
C48' H48E 0.9600
C48' H48F 0.9600
C47' H47C 0.9700
C47' H47D 0.9700
